data_1560314
loop_
_publ_author_name
'Mayer, Robert J.'
'Allihn, Patrick W. A.'
'Hampel, Nathalie'
'Mayer, Peter'
'Sieber, Stephan A.'
'Ofial, Armin R.'

_publ_section_title
;
 Electrophilic reactivities of cyclic enones and \a,\b-unsaturated
 lactones
;
_journal_issue 13
_journal_name_full 'Chemical Science'
_journal_page_first 4850
_journal_page_last 4865
_journal_paper_doi 10.1039/D0SC06628A
_journal_volume 12
_journal_year 2021
_chemical_formula_moiety 'C10 H11 N S'
_chemical_formula_sum 'C10 H11 N S'
_chemical_formula_weight 177.26
_chemical_name_common RM445-4-8
_space_group_crystal_system triclinic
_space_group_IT_number 2
_space_group_name_Hall '-P 1'
_space_group_name_H-M_alt 'P -1'
_atom_sites_solution_hydrogens geom
_audit_block_code C10H11NS_vv592_mayr
_audit_creation_method 'APEX3 v2016.9-0'
_audit_update_record
;
2020-11-13 deposited with the CCDC.	2021-02-09 downloaded from the CCDC.
;
_cell_angle_alpha 69.1780(10)
_cell_angle_beta 74.1170(10)
_cell_angle_gamma 83.7140(10)
_cell_formula_units_Z 2
_cell_length_a 7.3211(2)
_cell_length_b 7.9973(2)
_cell_length_c 8.7918(3)
_cell_measurement_reflns_used 7233
_cell_measurement_temperature 103.(2)
_cell_measurement_theta_max 27.1291
_cell_measurement_theta_min 2.8930
_cell_volume 462.72(2)
_computing_cell_refinement 'SAINT V8.37A (Bruker AXS Inc., 2015)'
_computing_data_collection 'APEX3 v2016.5-0, Bruker AXS (2016)'
_computing_data_reduction 'SAINT V8.37A (Bruker AXS Inc., 2015)'
_computing_molecular_graphics 'shelXle (C.B. Huebschle, rev 807)'
_computing_structure_refinement 'SHELXL-2014/7 (Sheldrick, 2014)'
_computing_structure_solution 'XT, VERSION 2014/5'
_diffrn_ambient_temperature 103.(2)
_diffrn_detector_area_resol_mean 7.4074
_diffrn_measured_fraction_theta_full 0.994
_diffrn_measured_fraction_theta_max 0.994
_diffrn_measurement_device 'fixed-chi three-circle diffractometer'
_diffrn_measurement_device_type 'Bruker D8 Venture TXS'
_diffrn_measurement_method 'mix of phi and omega scans'
_diffrn_radiation_monochromator 'focusing mirrors'
_diffrn_radiation_type MoK\a
_diffrn_radiation_wavelength 0.71073
_diffrn_reflns_av_R_equivalents 0.0244
_diffrn_reflns_av_unetI/netI 0.0205
_diffrn_reflns_Laue_measured_fraction_full 0.994
_diffrn_reflns_Laue_measured_fraction_max 0.994
_diffrn_reflns_limit_h_max 9
_diffrn_reflns_limit_h_min -9
_diffrn_reflns_limit_k_max 10
_diffrn_reflns_limit_k_min -10
_diffrn_reflns_limit_l_max 11
_diffrn_reflns_limit_l_min -11
_diffrn_reflns_number 8722
_diffrn_reflns_point_group_measured_fraction_full 0.994
_diffrn_reflns_point_group_measured_fraction_max 0.994
_diffrn_reflns_theta_full 25.242
_diffrn_reflns_theta_max 27.099
_diffrn_reflns_theta_min 3.345
_diffrn_source 'rotating anode (TXS)'
_diffrn_source_current 50
_diffrn_source_power 2.5
_diffrn_source_type 'Bruker TXS'
_diffrn_source_voltage 50
_exptl_absorpt_coefficient_mu 0.291
_exptl_absorpt_correction_T_max 0.9705
_exptl_absorpt_correction_T_min 0.9226
_exptl_absorpt_correction_type multi-scan
_exptl_absorpt_process_details
;
SADABS-2016/2 - Bruker AXS area detector scaling and absorption correction
;
_exptl_crystal_colour colourless
_exptl_crystal_density_diffrn 1.272
_exptl_crystal_density_method 'not measured'
_exptl_crystal_description block
_exptl_crystal_F_000 188
_exptl_crystal_size_max 0.080
_exptl_crystal_size_mid 0.060
_exptl_crystal_size_min 0.030
_refine_diff_density_max 0.295
_refine_diff_density_min -0.192
_refine_diff_density_rms 0.042
_refine_ls_extinction_method none
_refine_ls_goodness_of_fit_ref 1.065
_refine_ls_hydrogen_treatment constr
_refine_ls_matrix_type full
_refine_ls_number_parameters 111
_refine_ls_number_reflns 2031
_refine_ls_number_restraints 0
_refine_ls_restrained_S_all 1.065
_refine_ls_R_factor_all 0.0299
_refine_ls_R_factor_gt 0.0266
_refine_ls_shift/su_max 0.000
_refine_ls_shift/su_mean 0.000
_refine_ls_structure_factor_coef Fsqd
_refine_ls_weighting_details 'w=1/[\s^2^(Fo^2^)+(0.0274P)^2^+0.2230P] where P=(Fo^2^+2Fc^2^)/3'
_refine_ls_weighting_scheme calc
_refine_ls_wR_factor_gt 0.0679
_refine_ls_wR_factor_ref 0.0704
_reflns_Friedel_coverage 0.000
_reflns_number_gt 1867
_reflns_number_total 2031
_reflns_threshold_expression 'I > 2\s(I)'
_cod_data_source_file d0sc06628a2.cif
_cod_data_source_block vv592
_cod_depositor_comments
;
The following automatic conversions were performed:

data item '_exptl_absorpt_correction_type' value 'Multi-Scan' was
changed to 'multi-scan' in accordance with the
/home/data/users/saulius/crontab/automatic-downloads/rss-feeds/RSC/lib/dictionaries/cif_core.dic
dictionary named 'cif_core.dic' version 2.4.2 last updated on
2011-04-26.

Automatic conversion script
Id: cif_fix_values 7556 2019-12-06 15:28:31Z antanas 

 Adding full bibliography for 1560309--1560315.cif.
;
_cod_database_code 1560314
_shelx_estimated_absorpt_t_min 0.977
_shelx_estimated_absorpt_t_max 0.991
_shelx_space_group_comment
;
The symmetry employed for this shelxl refinement is uniquely defined
by the following loop, which should always be used as a source of
symmetry information in preference to the above space-group names.
They are only intended as comments.
;

loop_
_space_group_symop_operation_xyz
'x, y, z'
'-x, -y, -z'

loop_
_atom_site_label
_atom_site_type_symbol
_atom_site_fract_x
_atom_site_fract_y
_atom_site_fract_z
_atom_site_U_iso_or_equiv
_atom_site_adp_type
_atom_site_occupancy
_atom_site_site_symmetry_order
_atom_site_calc_flag
_atom_site_refinement_flags_posn
_atom_site_refinement_flags_adp
_atom_site_refinement_flags_occupancy
_atom_site_disorder_assembly
_atom_site_disorder_group
S1 S 0.71638(4) 0.87135(4) -0.01904(4) 0.01966(10) Uani 1 1 d . . . . .
N1 N 1.04059(16) 0.16649(14) 0.57166(15) 0.0251(2) Uani 1 1 d . . . . .
C1 C 0.60882(17) 0.77742(16) 0.20614(15) 0.0183(2) Uani 1 1 d . . . . .
H1A H 0.6740 0.8254 0.2665 0.022 Uiso 1 1 calc R U . . .
H1B H 0.4740 0.8163 0.2293 0.022 Uiso 1 1 calc R U . . .
C2 C 0.61912(16) 0.57617(15) 0.27329(14) 0.0156(2) Uani 1 1 d . . . . .
C3 C 0.49254(16) 0.46928(16) 0.25347(14) 0.0165(2) Uani 1 1 d . . . . .
C4 C 0.51368(17) 0.28376(16) 0.31422(15) 0.0182(2) Uani 1 1 d . . . . .
H4 H 0.4290 0.2117 0.3002 0.022 Uiso 1 1 calc R U . . .
C5 C 0.65491(17) 0.20136(16) 0.39462(15) 0.0174(2) Uani 1 1 d . . . . .
H5 H 0.6677 0.0747 0.4344 0.021 Uiso 1 1 calc R U . . .
C6 C 0.77811(16) 0.30805(15) 0.41601(14) 0.0159(2) Uani 1 1 d . . . . .
C7 C 0.75967(16) 0.49433(15) 0.35551(14) 0.0163(2) Uani 1 1 d . . . . .
H7 H 0.8440 0.5658 0.3707 0.020 Uiso 1 1 calc R U . . .
C8 C 0.33383(17) 0.55203(17) 0.17074(16) 0.0212(3) Uani 1 1 d . . . . .
H8A H 0.2722 0.4591 0.1545 0.032 Uiso 1 1 calc R U . . .
H8B H 0.3855 0.6431 0.0615 0.032 Uiso 1 1 calc R U . . .
H8C H 0.2405 0.6077 0.2425 0.032 Uiso 1 1 calc R U . . .
C9 C 0.92439(17) 0.22752(15) 0.50200(15) 0.0178(2) Uani 1 1 d . . . . .
C10 C 0.95868(18) 0.79601(17) -0.02550(17) 0.0246(3) Uani 1 1 d . . . . .
H10A H 1.0394 0.8538 -0.1384 0.037 Uiso 1 1 calc R U . . .
H10B H 0.9661 0.6659 0.0017 0.037 Uiso 1 1 calc R U . . .
H10C H 1.0024 0.8273 0.0567 0.037 Uiso 1 1 calc R U . . .

loop_
_atom_site_aniso_label
_atom_site_aniso_U_11
_atom_site_aniso_U_22
_atom_site_aniso_U_33
_atom_site_aniso_U_23
_atom_site_aniso_U_13
_atom_site_aniso_U_12
S1 0.02072(16) 0.01741(16) 0.01801(16) -0.00175(11) -0.00643(11) 0.00048(11)
N1 0.0271(6) 0.0199(5) 0.0318(6) -0.0080(5) -0.0151(5) 0.0027(4)
C1 0.0193(6) 0.0172(6) 0.0177(6) -0.0054(5) -0.0052(4) 0.0024(4)
C2 0.0161(5) 0.0164(5) 0.0124(5) -0.0045(4) -0.0015(4) 0.0009(4)
C3 0.0138(5) 0.0216(6) 0.0127(5) -0.0051(4) -0.0023(4) 0.0007(4)
C4 0.0163(6) 0.0208(6) 0.0173(6) -0.0061(5) -0.0031(4) -0.0035(4)
C5 0.0178(6) 0.0154(5) 0.0167(5) -0.0036(4) -0.0028(4) -0.0010(4)
C6 0.0149(5) 0.0174(6) 0.0140(5) -0.0043(4) -0.0033(4) 0.0008(4)
C7 0.0161(5) 0.0176(6) 0.0154(5) -0.0059(4) -0.0035(4) -0.0011(4)
C8 0.0176(6) 0.0243(6) 0.0220(6) -0.0069(5) -0.0077(5) 0.0017(5)
C9 0.0198(6) 0.0141(5) 0.0195(6) -0.0055(4) -0.0048(5) -0.0007(4)
C10 0.0199(6) 0.0222(6) 0.0265(7) -0.0056(5) -0.0020(5) 0.0014(5)

loop_
_atom_type_symbol
_atom_type_description
_atom_type_scat_dispersion_real
_atom_type_scat_dispersion_imag
_atom_type_scat_source
C C 0.0033 0.0016 'International Tables Vol C Tables 4.2.6.8 and 6.1.1.4'
H H 0.0000 0.0000 'International Tables Vol C Tables 4.2.6.8 and 6.1.1.4'
N N 0.0061 0.0033 'International Tables Vol C Tables 4.2.6.8 and 6.1.1.4'
S S 0.1246 0.1234 'International Tables Vol C Tables 4.2.6.8 and 6.1.1.4'

loop_
_geom_angle_atom_site_label_1
_geom_angle_atom_site_label_2
_geom_angle_atom_site_label_3
_geom_angle
_geom_angle_site_symmetry_1
_geom_angle_site_symmetry_3
_geom_angle_publ_flag
C10 S1 C1 100.28(6) . . ?
C2 C1 S1 113.04(8) . . ?
C2 C1 H1A 109.0 . . ?
S1 C1 H1A 109.0 . . ?
C2 C1 H1B 109.0 . . ?
S1 C1 H1B 109.0 . . ?
H1A C1 H1B 107.8 . . ?
C7 C2 C3 119.37(11) . . ?
C7 C2 C1 118.58(10) . . ?
C3 C2 C1 122.05(11) . . ?
C4 C3 C2 119.07(11) . . ?
C4 C3 C8 119.75(11) . . ?
C2 C3 C8 121.17(11) . . ?
C5 C4 C3 121.83(11) . . ?
C5 C4 H4 119.1 . . ?
C3 C4 H4 119.1 . . ?
C4 C5 C6 118.78(11) . . ?
C4 C5 H5 120.6 . . ?
C6 C5 H5 120.6 . . ?
C7 C6 C5 120.26(11) . . ?
C7 C6 C9 119.22(10) . . ?
C5 C6 C9 120.52(10) . . ?
C2 C7 C6 120.67(11) . . ?
C2 C7 H7 119.7 . . ?
C6 C7 H7 119.7 . . ?
C3 C8 H8A 109.5 . . ?
C3 C8 H8B 109.5 . . ?
H8A C8 H8B 109.5 . . ?
C3 C8 H8C 109.5 . . ?
H8A C8 H8C 109.5 . . ?
H8B C8 H8C 109.5 . . ?
N1 C9 C6 178.51(13) . . ?
S1 C10 H10A 109.5 . . ?
S1 C10 H10B 109.5 . . ?
H10A C10 H10B 109.5 . . ?
S1 C10 H10C 109.5 . . ?
H10A C10 H10C 109.5 . . ?
H10B C10 H10C 109.5 . . ?

loop_
_geom_bond_atom_site_label_1
_geom_bond_atom_site_label_2
_geom_bond_distance
_geom_bond_site_symmetry_2
_geom_bond_publ_flag
S1 C10 1.8023(13) . ?
S1 C1 1.8228(12) . ?
N1 C9 1.1484(16) . ?
C1 C2 1.5056(16) . ?
C1 H1A 0.9900 . ?
C1 H1B 0.9900 . ?
C2 C7 1.3903(16) . ?
C2 C3 1.4098(17) . ?
C3 C4 1.3936(17) . ?
C3 C8 1.5063(16) . ?
C4 C5 1.3866(16) . ?
C4 H4 0.9500 . ?
C5 C6 1.3973(16) . ?
C5 H5 0.9500 . ?
C6 C7 1.3973(16) . ?
C6 C9 1.4419(16) . ?
C7 H7 0.9500 . ?
C8 H8A 0.9800 . ?
C8 H8B 0.9800 . ?
C8 H8C 0.9800 . ?
C10 H10A 0.9800 . ?
C10 H10B 0.9800 . ?
C10 H10C 0.9800 . ?

loop_
_geom_torsion_atom_site_label_1
_geom_torsion_atom_site_label_2
_geom_torsion_atom_site_label_3
_geom_torsion_atom_site_label_4
_geom_torsion
_geom_torsion_site_symmetry_1
_geom_torsion_site_symmetry_2
_geom_torsion_site_symmetry_3
_geom_torsion_site_symmetry_4
_geom_torsion_publ_flag
C10 S1 C1 C2 -62.52(10) . . . . ?
S1 C1 C2 C7 100.06(11) . . . . ?
S1 C1 C2 C3 -79.17(13) . . . . ?
C7 C2 C3 C4 -1.17(17) . . . . ?
C1 C2 C3 C4 178.06(10) . . . . ?
C7 C2 C3 C8 177.79(10) . . . . ?
C1 C2 C3 C8 -2.98(17) . . . . ?
C2 C3 C4 C5 0.45(17) . . . . ?
C8 C3 C4 C5 -178.53(11) . . . . ?
C3 C4 C5 C6 0.48(18) . . . . ?
C4 C5 C6 C7 -0.68(17) . . . . ?
C4 C5 C6 C9 178.72(11) . . . . ?
C3 C2 C7 C6 0.98(17) . . . . ?
C1 C2 C7 C6 -178.27(10) . . . . ?
C5 C6 C7 C2 -0.05(17) . . . . ?
C9 C6 C7 C2 -179.46(11) . . . . ?
